data_2229772
loop_
_publ_author_name
'Shen, Jin-Bei'
'Ge, Guo-Di'
'Zhao, Guo-Liang'

_publ_section_title
;
 Bis[2-methoxy-6-(phenyliminiomethyl)phenolate-\k^2^<i>O</i>,<i>O</i>']bis(thiocyanato-\k<i>N</i>)manganese(II)
;
_journal_coeditor_code NG5130
_journal_issue 4
_journal_name_full 'Acta Crystallographica Section E'
_journal_page_first m463
_journal_paper_doi 10.1107/S1600536811009330
_journal_volume 67
_journal_year 2011
_chemical_formula_iupac '[Mn (N C S)2 (C14 H13 N O2)2]'
_chemical_formula_moiety 'C30 H26 Mn N4 O4 S2'
_chemical_formula_sum 'C30 H26 Mn N4 O4 S2'
_chemical_formula_weight 625.61
_chemical_name_systematic
;
Bis[2-methoxy-6-(phenyliminiomethyl)phenolate-
\k^2^<i>O</i>,<i>O</i>']bis(thiocyanato-\k<i>N</i>)manganese(II)
;
_space_group_IT_number 2
_symmetry_cell_setting triclinic
_symmetry_space_group_name_Hall '-P 1'
_symmetry_space_group_name_H-M 'P -1'
_atom_sites_solution_hydrogens geom
_atom_sites_solution_primary direct
_atom_sites_solution_secondary difmap
_audit_creation_method SHELXL97
_cell_angle_alpha 87.4170(10)
_cell_angle_beta 82.0100(10)
_cell_angle_gamma 65.6930(10)
_cell_formula_units_Z 1
_cell_length_a 9.0204(2)
_cell_length_b 9.3070(2)
_cell_length_c 9.4087(2)
_cell_measurement_reflns_used 4271
_cell_measurement_temperature 296(2)
_cell_measurement_theta_max 25.00
_cell_measurement_theta_min 2.19
_cell_volume 712.81(3)
_computing_cell_refinement 'SAINT (Bruker, 2006)'
_computing_data_collection 'APEX2 (Bruker, 2006)'
_computing_data_reduction 'SAINT (Bruker, 2006)'
_computing_molecular_graphics 'SHELXTL (Sheldrick, 2008)'
_computing_publication_material 'SHELXL97 (Sheldrick, 2008)'
_computing_structure_refinement 'SHELXL97 (Sheldrick, 2008)'
_computing_structure_solution 'SHELXS97 (Sheldrick, 2008)'
_diffrn_ambient_temperature 296(2)
_diffrn_measured_fraction_theta_full 0.995
_diffrn_measured_fraction_theta_max 0.995
_diffrn_measurement_device_type 'Bruker APEXII area-detector'
_diffrn_measurement_method '\f and \w'
_diffrn_radiation_monochromator graphite
_diffrn_radiation_source 'fine-focus sealed tube'
_diffrn_radiation_type MoK\a
_diffrn_radiation_wavelength 0.71073
_diffrn_reflns_av_R_equivalents 0.0222
_diffrn_reflns_av_sigmaI/netI 0.0198
_diffrn_reflns_limit_h_max 10
_diffrn_reflns_limit_h_min -10
_diffrn_reflns_limit_k_max 11
_diffrn_reflns_limit_k_min -11
_diffrn_reflns_limit_l_max 11
_diffrn_reflns_limit_l_min -11
_diffrn_reflns_number 9483
_diffrn_reflns_theta_full 25.00
_diffrn_reflns_theta_max 25.00
_diffrn_reflns_theta_min 2.19
_exptl_absorpt_coefficient_mu 0.653
_exptl_absorpt_correction_T_max 0.970
_exptl_absorpt_correction_T_min 0.877
_exptl_absorpt_correction_type multi-scan
_exptl_absorpt_process_details '(SADABS; Sheldrick, 1996)'
_exptl_crystal_colour red
_exptl_crystal_density_diffrn 1.457
_exptl_crystal_density_method 'not measured'
_exptl_crystal_description block
_exptl_crystal_F_000 323
_exptl_crystal_size_max 0.288
_exptl_crystal_size_mid 0.167
_exptl_crystal_size_min 0.047
_refine_diff_density_max 0.170
_refine_diff_density_min -0.239
_refine_ls_extinction_method none
_refine_ls_goodness_of_fit_ref 1.061
_refine_ls_hydrogen_treatment constr
_refine_ls_matrix_type full
_refine_ls_number_parameters 188
_refine_ls_number_reflns 2509
_refine_ls_number_restraints 2
_refine_ls_restrained_S_all 1.066
_refine_ls_R_factor_all 0.0323
_refine_ls_R_factor_gt 0.0278
_refine_ls_shift/su_max 0.001
_refine_ls_shift/su_mean 0.000
_refine_ls_structure_factor_coef Fsqd
_refine_ls_weighting_details 'calc w = 1/[\s^2^(Fo^2^)+(0.0423P)^2^+0.1242P] where P=(Fo^2^+2Fc^2^)/3'
_refine_ls_weighting_scheme calc
_refine_ls_wR_factor_gt 0.0742
_refine_ls_wR_factor_ref 0.0769
_reflns_number_gt 2233
_reflns_number_total 2509
_reflns_threshold_expression I>2\s(I)
_cod_data_source_file ng5130.cif
_cod_data_source_block I
_cod_database_code 2229772
_cod_database_fobs_code 2229772

loop_
_symmetry_equiv_pos_as_xyz
'x, y, z'
'-x, -y, -z'

loop_
_atom_site_type_symbol
_atom_site_label
_atom_site_fract_x
_atom_site_fract_y
_atom_site_fract_z
_atom_site_U_iso_or_equiv
_atom_site_adp_type
_atom_site_calc_flag
_atom_site_refinement_flags
_atom_site_occupancy
_atom_site_disorder_assembly
_atom_site_disorder_group
Mn Mn1 0.0000 0.5000 0.5000 0.03697(13) Uani d SU 1 . .
S S1 0.00911(6) 0.11697(6) 0.14672(6) 0.05653(16) Uani d U 1 . .
O O1 0.24701(13) 0.46530(13) 0.41948(12) 0.0385(3) Uani d . 1 . .
N N1 0.48105(16) 0.51194(15) 0.24678(14) 0.0354(3) Uani d . 1 . .
H H1A 0.3779 0.5397 0.2737 0.043 Uiso calc R 1 . .
O O2 0.16157(14) 0.30666(15) 0.63303(13) 0.0465(3) Uani d . 1 . .
C C7 0.36297(19) 0.35112(18) 0.47429(16) 0.0320(3) Uani d . 1 . .
C C13 0.32723(19) 0.25949(19) 0.58901(17) 0.0361(4) Uani d . 1 . .
C C9 0.53201(19) 0.31088(19) 0.42564(17) 0.0354(4) Uani d . 1 . .
C C15 0.01407(19) 0.2348(2) 0.26679(19) 0.0401(4) Uani d U 1 . .
C C8 0.58045(19) 0.3952(2) 0.31424(18) 0.0389(4) Uani d . 1 . .
H H8A 0.6924 0.3648 0.2870 0.047 Uiso calc R 1 . .
C C4 0.5244(2) 0.59880(19) 0.13313(17) 0.0358(4) Uani d . 1 . .
C C3 0.6852(2) 0.5520(2) 0.06908(19) 0.0451(4) Uani d . 1 . .
H H3A 0.7678 0.4615 0.0990 0.054 Uiso calc R 1 . .
C C12 0.4481(2) 0.1394(2) 0.64754(19) 0.0452(4) Uani d . 1 . .
H H12A 0.4207 0.0812 0.7213 0.054 Uiso calc R 1 . .
C C5 0.4016(2) 0.7315(2) 0.08693(19) 0.0441(4) Uani d . 1 . .
H H5A 0.2935 0.7612 0.1290 0.053 Uiso calc R 1 . .
C C2 0.7210(2) 0.6418(2) -0.0399(2) 0.0537(5) Uani d . 1 . .
H H2A 0.8288 0.6114 -0.0832 0.064 Uiso calc R 1 . .
N N2 0.01391(19) 0.3211(2) 0.35072(18) 0.0554(4) Uani d U 1 . .
C C10 0.6546(2) 0.1866(2) 0.4902(2) 0.0475(4) Uani d . 1 . .
H H10A 0.7647 0.1625 0.4585 0.057 Uiso calc R 1 . .
C C1 0.5992(3) 0.7757(2) -0.0853(2) 0.0551(5) Uani d . 1 . .
H H1B 0.6248 0.8357 -0.1583 0.066 Uiso calc R 1 . .
C C11 0.6141(2) 0.1025(2) 0.5974(2) 0.0514(5) Uani d . 1 . .
H H11A 0.6960 0.0202 0.6380 0.062 Uiso calc R 1 . .
C C6 0.4396(2) 0.8202(2) -0.0220(2) 0.0529(5) Uani d . 1 . .
H H6A 0.3570 0.9103 -0.0526 0.063 Uiso calc R 1 . .
C C14 0.1088(3) 0.2163(3) 0.7377(3) 0.0723(7) Uani d . 1 . .
H H14A 0.1511 0.2175 0.8256 0.108 Uiso calc R 1 . .
H H14B 0.1487 0.1096 0.7035 0.108 Uiso calc R 1 . .
H H14C -0.0089 0.2609 0.7546 0.108 Uiso calc R 1 . .

loop_
_atom_site_aniso_label
_atom_site_aniso_U_11
_atom_site_aniso_U_22
_atom_site_aniso_U_33
_atom_site_aniso_U_12
_atom_site_aniso_U_13
_atom_site_aniso_U_23
Mn1 0.02590(19) 0.0477(2) 0.0377(2) -0.01664(16) -0.00189(14) 0.00535(15)
S1 0.0503(3) 0.0525(3) 0.0652(3) -0.0210(2) 0.0012(2) -0.0120(2)
O1 0.0265(6) 0.0450(7) 0.0419(6) -0.0142(5) -0.0032(5) 0.0135(5)
N1 0.0272(7) 0.0401(8) 0.0386(7) -0.0153(6) 0.0018(6) 0.0017(6)
O2 0.0352(6) 0.0583(8) 0.0466(7) -0.0229(6) -0.0025(5) 0.0208(6)
C7 0.0309(8) 0.0344(8) 0.0321(8) -0.0152(7) -0.0033(6) 0.0011(6)
C13 0.0345(9) 0.0419(9) 0.0347(8) -0.0188(7) -0.0038(7) 0.0027(7)
C9 0.0306(8) 0.0381(9) 0.0355(8) -0.0132(7) -0.0018(6) 0.0021(7)
C15 0.0272(8) 0.0426(10) 0.0477(10) -0.0136(7) 0.0009(7) 0.0048(7)
C8 0.0263(8) 0.0460(10) 0.0418(9) -0.0139(7) 0.0010(7) 0.0012(7)
C4 0.0367(9) 0.0379(9) 0.0359(8) -0.0199(7) 0.0000(7) -0.0004(7)
C3 0.0359(9) 0.0495(11) 0.0469(10) -0.0175(8) 0.0016(8) 0.0083(8)
C12 0.0488(11) 0.0445(10) 0.0409(9) -0.0184(8) -0.0078(8) 0.0120(8)
C5 0.0382(10) 0.0441(10) 0.0468(10) -0.0154(8) -0.0008(8) 0.0022(8)
C2 0.0426(10) 0.0636(12) 0.0546(11) -0.0263(10) 0.0068(9) 0.0085(9)
N2 0.0465(9) 0.0663(11) 0.0562(10) -0.0280(8) 0.0035(8) -0.0098(8)
C10 0.0306(9) 0.0516(11) 0.0512(11) -0.0089(8) -0.0038(8) 0.0063(8)
C1 0.0620(13) 0.0575(12) 0.0500(11) -0.0318(11) -0.0014(9) 0.0142(9)
C11 0.0422(10) 0.0481(11) 0.0531(11) -0.0073(8) -0.0115(8) 0.0139(9)
C6 0.0541(12) 0.0450(11) 0.0542(11) -0.0160(9) -0.0076(9) 0.0124(9)
C14 0.0556(13) 0.0807(16) 0.0782(15) -0.0333(12) 0.0049(11) 0.0363(12)

loop_
_atom_type_symbol
_atom_type_description
_atom_type_scat_dispersion_real
_atom_type_scat_dispersion_imag
_atom_type_scat_source
C C 0.0033 0.0016 'International Tables Vol C Tables 4.2.6.8 and 6.1.1.4'
H H 0.0000 0.0000 'International Tables Vol C Tables 4.2.6.8 and 6.1.1.4'
N N 0.0061 0.0033 'International Tables Vol C Tables 4.2.6.8 and 6.1.1.4'
O O 0.0106 0.0060 'International Tables Vol C Tables 4.2.6.8 and 6.1.1.4'
S S 0.1246 0.1234 'International Tables Vol C Tables 4.2.6.8 and 6.1.1.4'
Mn Mn 0.3368 0.7283 'International Tables Vol C Tables 4.2.6.8 and 6.1.1.4'

loop_
_geom_angle_atom_site_label_1
_geom_angle_atom_site_label_2
_geom_angle_atom_site_label_3
_geom_angle_site_symmetry_1
_geom_angle_site_symmetry_3
_geom_angle
_geom_angle_publ_flag
O1 Mn1 O1 . 2_566 180.0 ?
O1 Mn1 N2 . . 90.41(5) ?
O1 Mn1 N2 2_566 . 89.59(5) ?
O1 Mn1 N2 . 2_566 89.59(5) ?
O1 Mn1 N2 2_566 2_566 90.41(5) ?
N2 Mn1 N2 . 2_566 180.00(7) ?
O1 Mn1 O2 . . 74.23(4) ?
O1 Mn1 O2 2_566 . 105.77(4) ?
N2 Mn1 O2 . . 88.99(6) ?
N2 Mn1 O2 2_566 . 91.01(6) ?
O1 Mn1 O2 . 2_566 105.77(4) ?
O1 Mn1 O2 2_566 2_566 74.23(4) ?
N2 Mn1 O2 . 2_566 91.01(6) ?
N2 Mn1 O2 2_566 2_566 88.99(6) ?
O2 Mn1 O2 . 2_566 180.00(5) ?
C7 O1 Mn1 . . 116.71(9) ?
C8 N1 C4 . . 126.92(14) ?
C8 N1 H1A . . 116.5 ?
C4 N1 H1A . . 116.5 ?
C13 O2 C14 . . 119.03(14) ?
C13 O2 Mn1 . . 114.02(9) ?
C14 O2 Mn1 . . 126.09(12) ?
O1 C7 C9 . . 122.31(14) ?
O1 C7 C13 . . 121.33(14) ?
C9 C7 C13 . . 116.36(14) ?
C12 C13 O2 . . 124.73(15) ?
C12 C13 C7 . . 121.84(15) ?
O2 C13 C7 . . 113.42(14) ?
C8 C9 C10 . . 118.78(15) ?
C8 C9 C7 . . 120.86(15) ?
C10 C9 C7 . . 120.35(15) ?
N2 C15 S1 . . 178.24(18) ?
N1 C8 C9 . . 125.08(14) ?
N1 C8 H8A . . 117.5 ?
C9 C8 H8A . . 117.5 ?
C5 C4 C3 . . 120.42(16) ?
C5 C4 N1 . . 118.22(14) ?
C3 C4 N1 . . 121.36(15) ?
C2 C3 C4 . . 119.02(17) ?
C2 C3 H3A . . 120.5 ?
C4 C3 H3A . . 120.5 ?
C13 C12 C11 . . 120.51(16) ?
C13 C12 H12A . . 119.7 ?
C11 C12 H12A . . 119.7 ?
C4 C5 C6 . . 119.83(16) ?
C4 C5 H5A . . 120.1 ?
C6 C5 H5A . . 120.1 ?
C1 C2 C3 . . 120.86(17) ?
C1 C2 H2A . . 119.6 ?
C3 C2 H2A . . 119.6 ?
C15 N2 Mn1 . . 175.35(17) ?
C11 C10 C9 . . 120.88(16) ?
C11 C10 H10A . . 119.6 ?
C9 C10 H10A . . 119.6 ?
C6 C1 C2 . . 119.66(18) ?
C6 C1 H1B . . 120.2 ?
C2 C1 H1B . . 120.2 ?
C10 C11 C12 . . 120.05(17) ?
C10 C11 H11A . . 120.0 ?
C12 C11 H11A . . 120.0 ?
C1 C6 C5 . . 120.20(18) ?
C1 C6 H6A . . 119.9 ?
C5 C6 H6A . . 119.9 ?
O2 C14 H14A . . 109.5 ?
O2 C14 H14B . . 109.5 ?
H14A C14 H14B . . 109.5 ?
O2 C14 H14C . . 109.5 ?
H14A C14 H14C . . 109.5 ?
H14B C14 H14C . . 109.5 ?

loop_
_geom_bond_atom_site_label_1
_geom_bond_atom_site_label_2
_geom_bond_site_symmetry_2
_geom_bond_distance
_geom_bond_publ_flag
Mn1 O1 . 2.1455(10) ?
Mn1 O1 2_566 2.1455(10) ?
Mn1 N2 . 2.1794(16) ?
Mn1 N2 2_566 2.1794(16) ?
Mn1 O2 . 2.2525(12) ?
Mn1 O2 2_566 2.2525(12) ?
S1 C15 . 1.6270(19) ?
O1 C7 . 1.2942(19) ?
N1 C8 . 1.297(2) ?
N1 C4 . 1.420(2) ?
N1 H1A . 0.8600 ?
O2 C13 . 1.3790(19) ?
O2 C14 . 1.424(2) ?
C7 C9 . 1.423(2) ?
C7 C13 . 1.429(2) ?
C13 C12 . 1.360(2) ?
C9 C8 . 1.409(2) ?
C9 C10 . 1.414(2) ?
C15 N2 . 1.151(2) ?
C8 H8A . 0.9300 ?
C4 C5 . 1.379(2) ?
C4 C3 . 1.384(2) ?
C3 C2 . 1.381(2) ?
C3 H3A . 0.9300 ?
C12 C11 . 1.406(3) ?
C12 H12A . 0.9300 ?
C5 C6 . 1.381(3) ?
C5 H5A . 0.9300 ?
C2 C1 . 1.378(3) ?
C2 H2A . 0.9300 ?
C10 C11 . 1.351(3) ?
C10 H10A . 0.9300 ?
C1 C6 . 1.376(3) ?
C1 H1B . 0.9300 ?
C11 H11A . 0.9300 ?
C6 H6A . 0.9300 ?
C14 H14A . 0.9600 ?
C14 H14B . 0.9600 ?
C14 H14C . 0.9600 ?

loop_
_geom_hbond_atom_site_label_D
_geom_hbond_atom_site_label_H
_geom_hbond_atom_site_label_A
_geom_hbond_site_symmetry_A
_geom_hbond_distance_DH
_geom_hbond_distance_HA
_geom_hbond_distance_DA
_geom_hbond_angle_DHA
N1 H1A O1 . 0.86 1.97 2.6501(16) 134.8

loop_
_geom_torsion_atom_site_label_1
_geom_torsion_atom_site_label_2
_geom_torsion_atom_site_label_3
_geom_torsion_atom_site_label_4
_geom_torsion_site_symmetry_1
_geom_torsion_site_symmetry_2
_geom_torsion_site_symmetry_3
_geom_torsion_site_symmetry_4
_geom_torsion
_geom_torsion_publ_flag
N2 Mn1 O1 C7 . . . . -84.38(11) ?
N2 Mn1 O1 C7 2_566 . . . 95.62(11) ?
O2 Mn1 O1 C7 . . . . 4.46(10) ?
O2 Mn1 O1 C7 2_566 . . . -175.54(10) ?
O1 Mn1 O2 C13 . . . . -4.72(10) ?
O1 Mn1 O2 C13 2_566 . . . 175.28(10) ?
N2 Mn1 O2 C13 . . . . 85.99(11) ?
N2 Mn1 O2 C13 2_566 . . . -94.01(11) ?
O1 Mn1 O2 C14 . . . . -173.90(17) ?
O1 Mn1 O2 C14 2_566 . . . 6.10(17) ?
N2 Mn1 O2 C14 . . . . -83.19(17) ?
N2 Mn1 O2 C14 2_566 . . . 96.81(17) ?
Mn1 O1 C7 C9 . . . . 176.96(11) ?
Mn1 O1 C7 C13 . . . . -3.79(19) ?
C14 O2 C13 C12 . . . . -6.3(3) ?
Mn1 O2 C13 C12 . . . . -176.32(13) ?
C14 O2 C13 C7 . . . . 174.40(17) ?
Mn1 O2 C13 C7 . . . . 4.39(17) ?
O1 C7 C13 C12 . . . . -179.92(15) ?
C9 C7 C13 C12 . . . . -0.6(2) ?
O1 C7 C13 O2 . . . . -0.6(2) ?
C9 C7 C13 O2 . . . . 178.68(13) ?
O1 C7 C9 C8 . . . . 0.1(2) ?
C13 C7 C9 C8 . . . . -179.21(15) ?
O1 C7 C9 C10 . . . . 179.05(15) ?
C13 C7 C9 C10 . . . . -0.2(2) ?
C4 N1 C8 C9 . . . . -179.22(15) ?
C10 C9 C8 N1 . . . . -179.53(16) ?
C7 C9 C8 N1 . . . . -0.5(3) ?
C8 N1 C4 C5 . . . . -172.09(16) ?
C8 N1 C4 C3 . . . . 8.3(3) ?
C5 C4 C3 C2 . . . . 1.1(3) ?
N1 C4 C3 C2 . . . . -179.25(16) ?
O2 C13 C12 C11 . . . . -178.46(16) ?
C7 C13 C12 C11 . . . . 0.8(3) ?
C3 C4 C5 C6 . . . . -1.3(3) ?
N1 C4 C5 C6 . . . . 179.06(16) ?
C4 C3 C2 C1 . . . . -0.3(3) ?
C8 C9 C10 C11 . . . . 179.98(17) ?
C7 C9 C10 C11 . . . . 1.0(3) ?
C3 C2 C1 C6 . . . . -0.5(3) ?
C9 C10 C11 C12 . . . . -0.9(3) ?
C13 C12 C11 C10 . . . . 0.0(3) ?
C2 C1 C6 C5 . . . . 0.3(3) ?
C4 C5 C6 C1 . . . . 0.6(3) ?
